data_4332161
loop_
_publ_author_name
'Armentano, Donatella'
'De Munno, Giovanni'
'Guerra, Francesca'
'Julve, Miguel'
'Lloret, Francesc'

_publ_section_title
;
 Ligand Effects on the Structures of Extended Networks of
 Dicyanamide-Containing Transition-Metal Ions
;
_journal_issue 12
_journal_name_full 'Inorganic Chemistry'
_journal_page_first 4626
_journal_page_last 4636
_journal_paper_doi 10.1021/ic060044u
_journal_volume 45
_journal_year 2006
_chemical_formula_sum 'C18 H12 N8 Ni'
_chemical_formula_weight 399.07
_chemical_name_systematic
; 
 ? 
;
_space_group_IT_number 14
_symmetry_cell_setting monoclinic
_symmetry_space_group_name_Hall '-P 2yn'
_symmetry_space_group_name_H-M 'P 1 21/n 1'
_atom_sites_solution_hydrogens geom
_atom_sites_solution_primary direct
_atom_sites_solution_secondary difmap
_audit_creation_method SHELXL-97
_cell_angle_alpha 90.00
_cell_angle_beta 93.926(2)
_cell_angle_gamma 90.00
_cell_formula_units_Z 4
_cell_length_a 8.8725(4)
_cell_length_b 15.3131(7)
_cell_length_c 12.8028(6)
_cell_measurement_reflns_used 8042
_cell_measurement_temperature 293(2)
_cell_volume 1735.38(14)
_computing_cell_refinement 'Bruker-Nonius SAINT'
_computing_data_collection 'Bruker-Nonius SAINT'
_computing_data_reduction 'Bruker SAINT'
_computing_molecular_graphics 'Bruker SHELXTL'
_computing_publication_material 'Bruker SHELXTL'
_computing_structure_refinement 'SHELXL-97 (Sheldrick, 1997)'
_computing_structure_solution 'SHELXS-97 (Sheldrick, 1990)'
_diffrn_ambient_temperature 293(2)
_diffrn_measured_fraction_theta_full 0.956
_diffrn_measured_fraction_theta_max 0.956
_diffrn_measurement_device_type 'CCD area detector'
_diffrn_measurement_method 'phi and omega scans'
_diffrn_radiation_monochromator graphite
_diffrn_radiation_source 'fine-focus sealed tube'
_diffrn_radiation_type MoK\a
_diffrn_radiation_wavelength 0.71073
_diffrn_reflns_av_R_equivalents 0.0221
_diffrn_reflns_av_sigmaI/netI 0.0226
_diffrn_reflns_limit_h_max 13
_diffrn_reflns_limit_h_min -13
_diffrn_reflns_limit_k_max 22
_diffrn_reflns_limit_k_min -23
_diffrn_reflns_limit_l_max 19
_diffrn_reflns_limit_l_min -19
_diffrn_reflns_number 22425
_diffrn_reflns_theta_full 32.99
_diffrn_reflns_theta_max 32.99
_diffrn_reflns_theta_min 2.08
_exptl_absorpt_coefficient_mu 1.139
_exptl_absorpt_correction_T_max 0.8754
_exptl_absorpt_correction_T_min 0.6714
_exptl_absorpt_correction_type empirical
_exptl_absorpt_process_details SADABS
_exptl_crystal_colour sky-blue
_exptl_crystal_density_diffrn 1.527
_exptl_crystal_density_method 'not measured'
_exptl_crystal_description parallepiped
_exptl_crystal_F_000 816
_exptl_crystal_size_max 0.38
_exptl_crystal_size_mid 0.20
_exptl_crystal_size_min 0.12
_refine_diff_density_max 0.415
_refine_diff_density_min -0.363
_refine_diff_density_rms 0.065
_refine_ls_extinction_method none
_refine_ls_goodness_of_fit_ref 1.082
_refine_ls_hydrogen_treatment constr
_refine_ls_matrix_type full
_refine_ls_number_parameters 244
_refine_ls_number_reflns 6249
_refine_ls_number_restraints 0
_refine_ls_restrained_S_all 1.082
_refine_ls_R_factor_all 0.0476
_refine_ls_R_factor_gt 0.0334
_refine_ls_shift/su_max 0.001
_refine_ls_shift/su_mean 0.000
_refine_ls_structure_factor_coef Fsqd
_refine_ls_weighting_details 'calc w=1/[\s^2^(Fo^2^)+(0.0633P)^2^+0.1512P] where P=(Fo^2^+2Fc^2^)/3'
_refine_ls_weighting_scheme calc
_refine_ls_wR_factor_gt 0.1012
_refine_ls_wR_factor_ref 0.1117
_reflns_number_gt 4776
_reflns_number_total 6249
_reflns_threshold_expression >2sigma(I)
_cod_data_source_file ic060044usup11.cif
_cod_data_source_block 2
_cod_depositor_comments
;
The following automatic conversions were performed:

'_symmetry_cell_setting' value 'Monoclinic' changed to 'monoclinic'
according to /home/saulius/struct/CIF-dictionaries/cif_core.dic
dictionary named 'cif_core.dic' version 2.4.2 from 2011-04-26.

Automatic conversion script
Id: cif_fix_values 1891 2012-01-12 08:04:46Z andrius 
;
_cod_original_sg_symbol_H-M P2(1)/n
_cod_database_code 4332161

loop_
_symmetry_equiv_pos_as_xyz
'x, y, z'
'-x+1/2, y+1/2, -z+1/2'
'-x, -y, -z'
'x-1/2, -y-1/2, z-1/2'

loop_
_atom_site_label
_atom_site_type_symbol
_atom_site_fract_x
_atom_site_fract_y
_atom_site_fract_z
_atom_site_U_iso_or_equiv
_atom_site_adp_type
_atom_site_occupancy
_atom_site_symmetry_multiplicity
_atom_site_calc_flag
_atom_site_refinement_flags
Ni1 Ni 0.25646(2) 0.967016(11) 0.787918(14) 0.03335(7) Uani 1 1 d .
N1 N 0.44538(14) 0.89959(8) 0.73310(10) 0.0369(3) Uani 1 1 d .
N2 N 0.24652(15) 1.00787(10) 0.62805(10) 0.0404(3) Uani 1 1 d .
C1 C 0.5561(2) 0.85545(11) 0.78509(16) 0.0496(4) Uani 1 1 d .
C2 C 0.6432(3) 0.79420(14) 0.7308(2) 0.0762(7) Uani 1 1 d .
H2 H 0.7193 0.7628 0.7676 0.091 Uiso 1 1 calc R
C3 C 0.6173(3) 0.78102(14) 0.6270(2) 0.0817(8) Uani 1 1 d .
H3 H 0.6731 0.7395 0.5933 0.098 Uiso 1 1 calc R
C4 C 0.5066(2) 0.82972(13) 0.57011(18) 0.0625(6) Uani 1 1 d .
C5 C 0.4792(4) 0.82515(19) 0.4580(2) 0.0891(10) Uani 1 1 d .
H5 H 0.5282 0.7828 0.4207 0.107 Uiso 1 1 calc R
C6 C 0.3834(4) 0.8814(2) 0.4060(2) 0.0893(10) Uani 1 1 d .
H6 H 0.3694 0.8780 0.3335 0.107 Uiso 1 1 calc R
C7 C 0.3035(3) 0.94568(17) 0.46075(15) 0.0664(6) Uani 1 1 d .
C8 C 0.2101(3) 1.0099(2) 0.41073(18) 0.0847(9) Uani 1 1 d .
H8 H 0.1917 1.0093 0.3383 0.102 Uiso 1 1 calc R
C9 C 0.1476(3) 1.0720(2) 0.4683(2) 0.0840(9) Uani 1 1 d .
H9 H 0.0906 1.1161 0.4349 0.101 Uiso 1 1 calc R
C10 C 0.1671(2) 1.07132(14) 0.57777(17) 0.0578(5) Uani 1 1 d .
C11 C 0.3195(2) 0.94774(12) 0.57104(12) 0.0443(4) Uani 1 1 d .
C12 C 0.42386(18) 0.88995(10) 0.62688(13) 0.0427(3) Uani 1 1 d .
C13 C 0.5887(2) 0.87159(15) 0.89963(17) 0.0657(6) Uani 1 1 d .
H13A H 0.5237 0.9170 0.9221 0.099 Uiso 1 1 calc R
H13B H 0.6922 0.8891 0.9125 0.099 Uiso 1 1 calc R
H13C H 0.5710 0.8190 0.9378 0.099 Uiso 1 1 calc R
C14 C 0.1033(3) 1.14542(14) 0.6383(2) 0.0764(7) Uani 1 1 d .
H14A H 0.1300 1.1376 0.7117 0.115 Uiso 1 1 calc R
H14B H -0.0047 1.1462 0.6264 0.115 Uiso 1 1 calc R
H14C H 0.1440 1.1997 0.6155 0.115 Uiso 1 1 calc R
N3 N 0.13266(16) 0.85499(8) 0.73812(11) 0.0442(3) Uani 1 1 d .
C15 C 0.08305(17) 0.79100(9) 0.70480(12) 0.0372(3) Uani 1 1 d .
N4 N 0.01091(19) 0.72332(9) 0.66400(14) 0.0621(5) Uani 1 1 d .
C16 C 0.07491(18) 0.64683(9) 0.66839(12) 0.0394(3) Uani 1 1 d .
N5 N 0.12111(18) 0.57695(8) 0.66894(11) 0.0457(3) Uani 1 1 d .
N6 N 0.05348(19) 1.02360(10) 0.82294(13) 0.0522(4) Uani 1 1 d .
C17 C -0.0604(2) 1.04194(9) 0.85393(13) 0.0411(3) Uani 1 1 d .
N7 N -0.19694(17) 1.06315(12) 0.87682(11) 0.0531(4) Uani 1 1 d .
C18 C -0.22632(18) 1.07069(10) 0.97489(13) 0.0401(3) Uani 1 1 d .
N8 N -0.26388(18) 1.07966(11) 1.05797(11) 0.0506(3) Uani 1 1 d .

loop_
_atom_site_aniso_label
_atom_site_aniso_U_11
_atom_site_aniso_U_22
_atom_site_aniso_U_33
_atom_site_aniso_U_23
_atom_site_aniso_U_13
_atom_site_aniso_U_12
Ni1 0.03921(12) 0.02644(10) 0.03515(11) -0.00154(6) 0.00795(8) 0.00020(6)
N1 0.0384(6) 0.0292(5) 0.0439(6) -0.0011(4) 0.0079(5) -0.0005(5)
N2 0.0373(6) 0.0428(6) 0.0406(7) 0.0090(5) -0.0009(5) -0.0064(5)
C1 0.0416(8) 0.0378(7) 0.0702(11) 0.0139(7) 0.0102(8) 0.0027(6)
C2 0.0614(12) 0.0500(11) 0.121(2) 0.0246(12) 0.0360(13) 0.0236(10)
C3 0.0883(17) 0.0438(10) 0.120(2) -0.0096(12) 0.0614(16) 0.0067(11)
C4 0.0687(12) 0.0463(9) 0.0772(13) -0.0221(9) 0.0403(11) -0.0132(9)
C5 0.106(2) 0.0863(17) 0.0824(17) -0.0502(14) 0.0608(16) -0.0435(16)
C6 0.104(2) 0.119(2) 0.0485(11) -0.0325(13) 0.0312(13) -0.0586(19)
C7 0.0706(13) 0.0938(15) 0.0356(8) -0.0057(9) 0.0085(9) -0.0443(12)
C8 0.0853(17) 0.125(2) 0.0405(10) 0.0286(13) -0.0184(11) -0.0526(18)
C9 0.0649(14) 0.113(2) 0.0700(15) 0.0491(15) -0.0225(12) -0.0262(15)
C10 0.0425(9) 0.0625(11) 0.0669(12) 0.0296(9) -0.0067(8) -0.0109(8)
C11 0.0456(8) 0.0544(9) 0.0334(7) -0.0002(6) 0.0055(6) -0.0190(7)
C12 0.0447(8) 0.0384(7) 0.0468(8) -0.0100(6) 0.0173(7) -0.0097(6)
C13 0.0561(11) 0.0653(12) 0.0731(14) 0.0228(10) -0.0138(10) 0.0001(10)
C14 0.0587(12) 0.0549(11) 0.115(2) 0.0358(12) 0.0022(13) 0.0121(10)
N3 0.0462(7) 0.0343(6) 0.0526(8) -0.0021(5) 0.0068(6) -0.0037(5)
C15 0.0380(7) 0.0323(6) 0.0413(7) 0.0040(5) 0.0036(6) 0.0044(5)
N4 0.0546(9) 0.0338(7) 0.0941(13) -0.0113(7) -0.0238(9) 0.0073(6)
C16 0.0423(8) 0.0336(6) 0.0417(7) 0.0001(5) -0.0016(6) -0.0020(6)
N5 0.0559(8) 0.0321(6) 0.0491(7) 0.0041(5) 0.0035(6) 0.0021(6)
N6 0.0513(8) 0.0503(8) 0.0564(9) -0.0039(6) 0.0144(7) 0.0080(7)
C17 0.0474(8) 0.0385(7) 0.0377(7) 0.0007(5) 0.0056(6) 0.0021(6)
N7 0.0437(8) 0.0774(11) 0.0388(7) 0.0024(7) 0.0066(6) 0.0087(7)
C18 0.0401(8) 0.0384(7) 0.0420(8) 0.0062(6) 0.0050(6) 0.0007(6)
N8 0.0552(8) 0.0552(8) 0.0426(7) 0.0026(6) 0.0111(6) -0.0006(7)

loop_
_atom_type_symbol
_atom_type_description
_atom_type_scat_dispersion_real
_atom_type_scat_dispersion_imag
_atom_type_scat_source
C C 0.0033 0.0016 'International Tables Vol C Tables 4.2.6.8 and 6.1.1.4'
H H 0.0000 0.0000 'International Tables Vol C Tables 4.2.6.8 and 6.1.1.4'
N N 0.0061 0.0033 'International Tables Vol C Tables 4.2.6.8 and 6.1.1.4'
Ni Ni 0.3393 1.1124 'International Tables Vol C Tables 4.2.6.8 and 6.1.1.4'

loop_
_geom_angle_atom_site_label_1
_geom_angle_atom_site_label_2
_geom_angle_atom_site_label_3
_geom_angle
_geom_angle_site_symmetry_1
_geom_angle_site_symmetry_3
N5 Ni1 N6 92.89(6) 2_556 .
N5 Ni1 N8 92.54(6) 2_556 3_577
N6 Ni1 N8 84.88(6) . 3_577
N5 Ni1 N3 177.97(6) 2_556 .
N6 Ni1 N3 87.89(6) . .
N8 Ni1 N3 89.39(6) 3_577 .
N5 Ni1 N1 94.14(5) 2_556 .
N6 Ni1 N1 171.36(6) . .
N8 Ni1 N1 99.81(6) 3_577 .
N3 Ni1 N1 84.92(5) . .
N5 Ni1 N2 90.23(6) 2_556 .
N6 Ni1 N2 96.04(6) . .
N8 Ni1 N2 177.04(6) 3_577 .
N3 Ni1 N2 87.83(6) . .
N1 Ni1 N2 78.92(5) . .
C1 N1 C12 119.33(14) . .
C1 N1 Ni1 130.66(12) . .
C12 N1 Ni1 108.71(10) . .
C10 N2 C11 119.04(16) . .
C10 N2 Ni1 131.23(14) . .
C11 N2 Ni1 108.94(10) . .
N1 C1 C2 119.7(2) . .
N1 C1 C13 119.51(17) . .
C2 C1 C13 120.76(19) . .
C3 C2 C1 121.1(2) . .
C2 C3 C4 120.02(19) . .
C3 C4 C12 116.9(2) . .
C3 C4 C5 123.9(2) . .
C12 C4 C5 119.1(2) . .
C6 C5 C4 121.1(2) . .
C5 C6 C7 121.0(2) . .
C11 C7 C8 117.1(2) . .
C11 C7 C6 119.2(3) . .
C8 C7 C6 123.7(2) . .
C9 C8 C7 119.7(2) . .
C8 C9 C10 121.0(2) . .
N2 C10 C9 120.8(2) . .
N2 C10 C14 120.21(19) . .
C9 C10 C14 119.0(2) . .
N2 C11 C7 122.10(19) . .
N2 C11 C12 117.57(14) . .
C7 C11 C12 120.16(19) . .
N1 C12 C4 122.71(18) . .
N1 C12 C11 118.02(14) . .
C4 C12 C11 119.14(18) . .
C15 N3 Ni1 170.64(14) . .
N3 C15 N4 172.89(17) . .
C16 N4 C15 119.72(14) . .
N5 C16 N4 174.78(18) . .
C16 N5 Ni1 161.35(14) . 2_546
C17 N6 Ni1 167.54(15) . .
N6 C17 N7 172.71(19) . .
C18 N7 C17 119.15(15) . .
N8 C18 N7 174.26(19) . .
C18 N8 Ni1 147.34(14) . 3_577

loop_
_geom_bond_atom_site_label_1
_geom_bond_atom_site_label_2
_geom_bond_distance
_geom_bond_site_symmetry_2
Ni1 N5 2.0584(14) 2_556
Ni1 N6 2.0750(16) .
Ni1 N8 2.0953(15) 3_577
Ni1 N3 2.1119(13) .
Ni1 N1 2.1282(12) .
Ni1 N2 2.1362(13) .
N1 C1 1.332(2) .
N1 C12 1.368(2) .
N2 C10 1.339(2) .
N2 C11 1.366(2) .
C1 C2 1.426(3) .
C1 C13 1.496(3) .
C2 C3 1.348(4) .
C3 C4 1.398(4) .
C4 C12 1.411(2) .
C4 C5 1.441(4) .
C5 C6 1.353(4) .
C6 C7 1.425(4) .
C7 C11 1.410(2) .
C7 C8 1.411(4) .
C8 C9 1.346(5) .
C9 C10 1.400(3) .
C10 C14 1.506(3) .
C11 C12 1.435(3) .
N3 C15 1.1447(19) .
C15 N4 1.308(2) .
N4 C16 1.301(2) .
C16 N5 1.1457(19) .
N5 Ni1 2.0584(14) 2_546
N6 C17 1.146(2) .
C17 N7 1.307(2) .
N7 C18 1.305(2) .
C18 N8 1.144(2) .
N8 Ni1 2.0953(15) 3_577
